data_4081375
loop_
_publ_author_name
'Davies, Caroline J. E.'
'Lowe, John P.'
'Mahon, Mary F.'
'Poulten, Rebecca C.'
'Whittlesey, Michael K.'

_publ_section_title
;
 Synthesis and Small Molecule Reactivity oftrans-Dihydride Isomers of
 Ru(NHC)2(PPh3)2H2(NHC = N-Heterocyclic Carbene)
;
_journal_issue 17
_journal_name_full Organometallics
_journal_page_first 4927
_journal_paper_doi 10.1021/om400648x
_journal_volume 32
_journal_year 2013
_chemical_formula_sum 'C50 H56 N4 P2 Ru'
_chemical_formula_weight 876.00
_chemical_name_systematic
; 
 ? 
;
_space_group_IT_number 14
_symmetry_cell_setting monoclinic
_symmetry_space_group_name_Hall '-P 2yn'
_symmetry_space_group_name_H-M 'P 1 21/n 1'
_atom_sites_solution_hydrogens geom
_atom_sites_solution_primary direct
_atom_sites_solution_secondary difmap
_audit_creation_method SHELXL-97
_cell_angle_alpha 90.00
_cell_angle_beta 102.602(1)
_cell_angle_gamma 90.00
_cell_formula_units_Z 2
_cell_length_a 11.0200(1)
_cell_length_b 9.3340(2)
_cell_length_c 21.8030(4)
_cell_measurement_reflns_used 70936
_cell_measurement_temperature 150(2)
_cell_measurement_theta_max 30.034
_cell_measurement_theta_min 2.910
_cell_volume 2188.64(7)
_computing_cell_refinement 'HKL Scalepack (Otwinowski & Minor 1997)'
_computing_data_collection 'Collect (Bruker AXS BV 1997-2004)'
_computing_data_reduction 'Denzo & Scalepack (Otwinowski, Minor 1997)'
_computing_molecular_graphics 'ORTEX (P.McArdle 1995)'
_computing_publication_material 'SHELXL-97/2 (Sheldrick 1997)'
_computing_structure_refinement 'SHELXL-97/2 (Sheldrick 1997)'
_computing_structure_solution 'SHELXS-97 (Sheldrick 1990)'
_diffrn_ambient_temperature 150(2)
_diffrn_measured_fraction_theta_full 0.997
_diffrn_measured_fraction_theta_max 0.997
_diffrn_measurement_device_type '95mm CCD camera on \k-goniostat'
_diffrn_measurement_method CCD
_diffrn_radiation_monochromator 'horizonally mounted graphite crystal'
_diffrn_radiation_source 'fine-focus sealed tube'
_diffrn_radiation_type MoK\a
_diffrn_radiation_wavelength 0.71073
_diffrn_reflns_av_R_equivalents 0.0538
_diffrn_reflns_av_sigmaI/netI 0.0271
_diffrn_reflns_limit_h_max 15
_diffrn_reflns_limit_h_min -15
_diffrn_reflns_limit_k_max 13
_diffrn_reflns_limit_k_min -13
_diffrn_reflns_limit_l_max 30
_diffrn_reflns_limit_l_min -30
_diffrn_reflns_number 52817
_diffrn_reflns_theta_full 30.04
_diffrn_reflns_theta_max 30.04
_diffrn_reflns_theta_min 3.61
_exptl_absorpt_coefficient_mu 0.470
_exptl_absorpt_correction_T_max 0.914
_exptl_absorpt_correction_T_min 0.830
_exptl_absorpt_correction_type multi-scan
_exptl_absorpt_process_details
;
multi-scan from symmetry-related measurements 
 Sortav (Blessing 1995)
;
_exptl_crystal_colour yellow
_exptl_crystal_density_diffrn 1.329
_exptl_crystal_density_method 'not measured'
_exptl_crystal_description block
_exptl_crystal_F_000 916
_exptl_crystal_size_max 0.25
_exptl_crystal_size_mid 0.20
_exptl_crystal_size_min 0.20
_refine_diff_density_max 0.719
_refine_diff_density_min -0.599
_refine_diff_density_rms 0.064
_refine_ls_extinction_method none
_refine_ls_goodness_of_fit_ref 1.034
_refine_ls_hydrogen_treatment mixed
_refine_ls_matrix_type full
_refine_ls_number_parameters 267
_refine_ls_number_reflns 6407
_refine_ls_number_restraints 1
_refine_ls_restrained_S_all 1.034
_refine_ls_R_factor_all 0.0408
_refine_ls_R_factor_gt 0.0288
_refine_ls_shift/su_max 0.001
_refine_ls_shift/su_mean 0.000
_refine_ls_structure_factor_coef Fsqd
_refine_ls_weighting_details 'calc w=1/[\s^2^(Fo^2^)+(0.0304P)^2^+1.2923P] where P=(Fo^2^+2Fc^2^)/3'
_refine_ls_weighting_scheme calc
_refine_ls_wR_factor_gt 0.0661
_refine_ls_wR_factor_ref 0.0718
_reflns_number_gt 5305
_reflns_number_total 6407
_reflns_threshold_expression >2sigma(I)
_cod_data_source_file om400648x_si_001.cif
_cod_data_source_block h11mkw06
_cod_depositor_comments
;
The following automatic conversions were performed:

'_symmetry_cell_setting' value 'Monoclinic' changed to 'monoclinic'
according to /home/saulius/struct/CIF-dictionaries/cif_core.dic
dictionary named 'cif_core.dic' version 2.4.2 from 2011-04-26.

Automatic conversion script
Id: cif_fix_values 1891 2012-01-12 08:04:46Z andrius 
;
_cod_original_cell_volume 2188.64(6)
_cod_original_sg_symbol_H-M P21/n
_cod_database_code 4081375

loop_
_symmetry_equiv_pos_as_xyz
'x, y, z'
'-x+1/2, y+1/2, -z+1/2'
'-x, -y, -z'
'x-1/2, -y-1/2, z-1/2'

loop_
_atom_site_label
_atom_site_type_symbol
_atom_site_fract_x
_atom_site_fract_y
_atom_site_fract_z
_atom_site_U_iso_or_equiv
_atom_site_adp_type
_atom_site_occupancy
_atom_site_symmetry_multiplicity
_atom_site_calc_flag
_atom_site_refinement_flags
Ru1 Ru 0.5000 0.5000 0.5000 0.01553(5) Uani 1 2 d SD
P1 P 0.52846(3) 0.40194(4) 0.408214(17) 0.01802(8) Uani 1 1 d .
N1 N 0.79157(12) 0.51074(14) 0.54946(6) 0.0231(3) Uani 1 1 d .
N2 N 0.72154(12) 0.31432(14) 0.57782(6) 0.0250(3) Uani 1 1 d .
C1 C 0.68132(13) 0.43803(16) 0.54514(7) 0.0192(3) Uani 1 1 d .
H1 H 0.5526(19) 0.6582(10) 0.4935(10) 0.048(6) Uiso 1 1 d D
C2 C 0.89342(14) 0.43646(19) 0.58356(8) 0.0300(4) Uani 1 1 d .
C3 C 0.84984(15) 0.31267(19) 0.60117(9) 0.0320(4) Uani 1 1 d .
C4 C 0.64288(15) 0.20359(18) 0.59547(9) 0.0304(4) Uani 1 1 d .
H4A H 0.6461 0.2094 0.6407 0.046 Uiso 1 1 calc R
H4B H 0.6725 0.1092 0.5854 0.046 Uiso 1 1 calc R
H4C H 0.5570 0.2174 0.5722 0.046 Uiso 1 1 calc R
C5 C 0.80439(15) 0.65653(18) 0.52819(9) 0.0316(4) Uani 1 1 d .
H5A H 0.7219 0.6959 0.5101 0.047 Uiso 1 1 calc R
H5B H 0.8546 0.6562 0.4962 0.047 Uiso 1 1 calc R
H5C H 0.8452 0.7156 0.5639 0.047 Uiso 1 1 calc R
C6 C 1.02133(16) 0.4982(2) 0.59802(10) 0.0393(4) Uani 1 1 d .
H6A H 1.0236 0.5818 0.6255 0.059 Uiso 1 1 calc R
H6B H 1.0441 0.5275 0.5588 0.059 Uiso 1 1 calc R
H6C H 1.0804 0.4260 0.6192 0.059 Uiso 1 1 calc R
C7 C 0.91578(18) 0.1915(2) 0.63888(12) 0.0531(6) Uani 1 1 d .
H7A H 1.0053 0.2112 0.6496 0.080 Uiso 1 1 calc R
H7B H 0.9004 0.1029 0.6143 0.080 Uiso 1 1 calc R
H7C H 0.8850 0.1808 0.6775 0.080 Uiso 1 1 calc R
C8 C 0.38558(14) 0.33600(18) 0.35462(7) 0.0245(3) Uani 1 1 d .
C9 C 0.30529(16) 0.4373(2) 0.32162(9) 0.0353(4) Uani 1 1 d .
H9 H 0.3302 0.5349 0.3231 0.042 Uiso 1 1 calc R
C10 C 0.18878(18) 0.3990(3) 0.28626(10) 0.0458(5) Uani 1 1 d .
H10 H 0.1347 0.4706 0.2646 0.055 Uiso 1 1 calc R
C11 C 0.15204(19) 0.2590(3) 0.28267(10) 0.0517(6) Uani 1 1 d .
H11 H 0.0716 0.2332 0.2595 0.062 Uiso 1 1 calc R
C12 C 0.2321(2) 0.1559(3) 0.31273(11) 0.0558(6) Uani 1 1 d .
H12 H 0.2080 0.0580 0.3090 0.067 Uiso 1 1 calc R
C13 C 0.34881(19) 0.1934(2) 0.34886(9) 0.0416(5) Uani 1 1 d .
H13 H 0.4032 0.1210 0.3696 0.050 Uiso 1 1 calc R
C14 C 0.63356(14) 0.24492(16) 0.41840(7) 0.0223(3) Uani 1 1 d .
C15 C 0.60440(17) 0.12257(18) 0.44936(8) 0.0318(4) Uani 1 1 d .
H15 H 0.5272 0.1182 0.4619 0.038 Uiso 1 1 calc R
C16 C 0.68573(19) 0.00725(19) 0.46222(10) 0.0369(4) Uani 1 1 d .
H16 H 0.6626 -0.0761 0.4819 0.044 Uiso 1 1 calc R
C17 C 0.80093(19) 0.01394(19) 0.44629(10) 0.0371(4) Uani 1 1 d .
H17 H 0.8572 -0.0642 0.4553 0.045 Uiso 1 1 calc R
C18 C 0.83273(17) 0.1350(2) 0.41724(9) 0.0366(4) Uani 1 1 d .
H18 H 0.9120 0.1409 0.4070 0.044 Uiso 1 1 calc R
C19 C 0.74969(15) 0.24884(18) 0.40277(8) 0.0288(3) Uani 1 1 d .
H19 H 0.7725 0.3306 0.3819 0.035 Uiso 1 1 calc R
C20 C 0.59152(13) 0.50734(16) 0.35003(7) 0.0197(3) Uani 1 1 d .
C21 C 0.63230(14) 0.64665(17) 0.36445(7) 0.0242(3) Uani 1 1 d .
H21 H 0.6275 0.6867 0.4039 0.029 Uiso 1 1 calc R
C22 C 0.68030(15) 0.72854(18) 0.32170(8) 0.0297(3) Uani 1 1 d .
H22 H 0.7077 0.8237 0.3321 0.036 Uiso 1 1 calc R
C23 C 0.68802(15) 0.67116(19) 0.26421(8) 0.0306(4) Uani 1 1 d .
H23 H 0.7216 0.7263 0.2353 0.037 Uiso 1 1 calc R
C24 C 0.64643(16) 0.53251(19) 0.24898(8) 0.0291(4) Uani 1 1 d .
H24 H 0.6511 0.4930 0.2094 0.035 Uiso 1 1 calc R
C25 C 0.59800(15) 0.45136(18) 0.29138(7) 0.0250(3) Uani 1 1 d .
H25 H 0.5690 0.3569 0.2804 0.030 Uiso 1 1 calc R

loop_
_atom_site_aniso_label
_atom_site_aniso_U_11
_atom_site_aniso_U_22
_atom_site_aniso_U_33
_atom_site_aniso_U_23
_atom_site_aniso_U_13
_atom_site_aniso_U_12
Ru1 0.01382(7) 0.01556(7) 0.01681(8) 0.00142(6) 0.00243(5) -0.00047(6)
P1 0.01757(16) 0.01714(16) 0.01924(17) 0.00022(14) 0.00377(13) -0.00192(13)
N1 0.0165(5) 0.0238(6) 0.0277(6) 0.0041(5) 0.0020(5) -0.0009(5)
N2 0.0193(6) 0.0229(6) 0.0307(7) 0.0073(5) 0.0011(5) 0.0012(5)
C1 0.0170(6) 0.0192(7) 0.0211(7) 0.0014(5) 0.0033(5) 0.0005(5)
C2 0.0179(7) 0.0326(9) 0.0368(9) 0.0069(7) 0.0000(6) 0.0011(6)
C3 0.0200(7) 0.0322(9) 0.0403(10) 0.0098(7) -0.0008(6) 0.0036(6)
C4 0.0251(8) 0.0264(8) 0.0374(9) 0.0108(7) 0.0020(7) -0.0013(6)
C5 0.0226(7) 0.0269(8) 0.0432(10) 0.0089(7) 0.0025(7) -0.0051(6)
C6 0.0182(7) 0.0448(11) 0.0513(11) 0.0107(9) -0.0003(7) -0.0020(7)
C7 0.0286(9) 0.0457(12) 0.0767(16) 0.0291(11) -0.0070(10) 0.0051(8)
C8 0.0233(7) 0.0290(8) 0.0211(7) -0.0040(6) 0.0046(6) -0.0070(6)
C9 0.0291(8) 0.0361(10) 0.0360(9) -0.0080(8) -0.0031(7) 0.0000(7)
C10 0.0287(9) 0.0635(14) 0.0392(11) -0.0070(10) -0.0055(8) 0.0037(9)
C11 0.0327(10) 0.0820(17) 0.0367(11) -0.0058(11) -0.0004(8) -0.0244(11)
C12 0.0576(14) 0.0585(14) 0.0454(12) 0.0000(11) -0.0015(10) -0.0369(12)
C13 0.0460(11) 0.0362(10) 0.0380(10) 0.0033(8) -0.0013(8) -0.0163(9)
C14 0.0261(7) 0.0187(7) 0.0223(7) -0.0023(5) 0.0055(6) 0.0009(6)
C15 0.0355(9) 0.0257(8) 0.0366(9) 0.0041(7) 0.0131(7) 0.0028(7)
C16 0.0457(10) 0.0239(8) 0.0429(10) 0.0045(8) 0.0140(8) 0.0066(8)
C17 0.0403(10) 0.0283(9) 0.0423(10) 0.0011(8) 0.0081(8) 0.0128(7)
C18 0.0273(8) 0.0375(10) 0.0448(11) 0.0002(8) 0.0075(7) 0.0071(7)
C19 0.0244(7) 0.0276(8) 0.0335(9) 0.0012(7) 0.0045(6) -0.0005(6)
C20 0.0174(6) 0.0215(7) 0.0202(6) 0.0030(6) 0.0044(5) 0.0004(5)
C21 0.0236(7) 0.0254(8) 0.0233(7) 0.0010(6) 0.0048(6) -0.0032(6)
C22 0.0313(8) 0.0272(8) 0.0310(8) 0.0038(7) 0.0082(7) -0.0074(7)
C23 0.0289(8) 0.0357(9) 0.0298(8) 0.0097(7) 0.0120(7) -0.0024(7)
C24 0.0310(8) 0.0355(9) 0.0234(8) 0.0027(6) 0.0113(6) 0.0034(7)
C25 0.0270(8) 0.0249(7) 0.0241(8) -0.0005(6) 0.0073(6) 0.0009(6)

loop_
_atom_type_symbol
_atom_type_description
_atom_type_scat_dispersion_real
_atom_type_scat_dispersion_imag
_atom_type_scat_source
C C 0.0033 0.0016 'International Tables Vol C Tables 4.2.6.8 and 6.1.1.4'
H H 0.0000 0.0000 'International Tables Vol C Tables 4.2.6.8 and 6.1.1.4'
N N 0.0061 0.0033 'International Tables Vol C Tables 4.2.6.8 and 6.1.1.4'
P P 0.1023 0.0942 'International Tables Vol C Tables 4.2.6.8 and 6.1.1.4'
Ru Ru -1.2594 0.8363 'International Tables Vol C Tables 4.2.6.8 and 6.1.1.4'

loop_
_geom_angle_atom_site_label_1
_geom_angle_atom_site_label_2
_geom_angle_atom_site_label_3
_geom_angle
_geom_angle_site_symmetry_1
_geom_angle_site_symmetry_3
C1 Ru1 C1 180.0 . 3_666
C1 Ru1 P1 89.90(4) . 3_666
C1 Ru1 P1 90.10(4) 3_666 3_666
C1 Ru1 P1 90.10(4) . .
C1 Ru1 P1 89.90(4) 3_666 .
P1 Ru1 P1 180.0 3_666 .
C1 Ru1 H1 88.3(8) . .
C1 Ru1 H1 91.7(8) 3_666 .
P1 Ru1 H1 80.2(8) 3_666 .
P1 Ru1 H1 99.8(8) . .
C8 P1 C14 103.68(7) . .
C8 P1 C20 97.97(7) . .
C14 P1 C20 100.60(7) . .
C8 P1 Ru1 115.24(5) . .
C14 P1 Ru1 114.47(5) . .
C20 P1 Ru1 122.01(5) . .
C1 N1 C2 112.86(13) . .
C1 N1 C5 125.80(13) . .
C2 N1 C5 120.96(13) . .
C1 N2 C3 112.59(13) . .
C1 N2 C4 126.12(13) . .
C3 N2 C4 120.74(13) . .
N1 C1 N2 101.43(12) . .
N1 C1 Ru1 129.01(11) . .
N2 C1 Ru1 129.55(10) . .
C3 C2 N1 106.60(14) . .
C3 C2 C6 130.87(16) . .
N1 C2 C6 122.43(15) . .
C2 C3 N2 106.52(14) . .
C2 C3 C7 130.58(16) . .
N2 C3 C7 122.90(16) . .
N2 C4 H4A 109.5 . .
N2 C4 H4B 109.5 . .
H4A C4 H4B 109.5 . .
N2 C4 H4C 109.5 . .
H4A C4 H4C 109.5 . .
H4B C4 H4C 109.5 . .
N1 C5 H5A 109.5 . .
N1 C5 H5B 109.5 . .
H5A C5 H5B 109.5 . .
N1 C5 H5C 109.5 . .
H5A C5 H5C 109.5 . .
H5B C5 H5C 109.5 . .
C2 C6 H6A 109.5 . .
C2 C6 H6B 109.5 . .
H6A C6 H6B 109.5 . .
C2 C6 H6C 109.5 . .
H6A C6 H6C 109.5 . .
H6B C6 H6C 109.5 . .
C3 C7 H7A 109.5 . .
C3 C7 H7B 109.5 . .
H7A C7 H7B 109.5 . .
C3 C7 H7C 109.5 . .
H7A C7 H7C 109.5 . .
H7B C7 H7C 109.5 . .
C9 C8 C13 117.82(16) . .
C9 C8 P1 117.43(13) . .
C13 C8 P1 124.56(14) . .
C8 C9 C10 121.35(19) . .
C8 C9 H9 119.3 . .
C10 C9 H9 119.3 . .
C11 C10 C9 120.2(2) . .
C11 C10 H10 119.9 . .
C9 C10 H10 119.9 . .
C10 C11 C12 119.51(18) . .
C10 C11 H11 120.2 . .
C12 C11 H11 120.2 . .
C11 C12 C13 120.7(2) . .
C11 C12 H12 119.7 . .
C13 C12 H12 119.7 . .
C8 C13 C12 120.3(2) . .
C8 C13 H13 119.8 . .
C12 C13 H13 119.8 . .
C19 C14 C15 117.31(15) . .
C19 C14 P1 122.23(12) . .
C15 C14 P1 120.04(12) . .
C16 C15 C14 121.58(16) . .
C16 C15 H15 119.2 . .
C14 C15 H15 119.2 . .
C17 C16 C15 119.95(17) . .
C17 C16 H16 120.0 . .
C15 C16 H16 120.0 . .
C18 C17 C16 119.34(16) . .
C18 C17 H17 120.3 . .
C16 C17 H17 120.3 . .
C17 C18 C19 120.63(17) . .
C17 C18 H18 119.7 . .
C19 C18 H18 119.7 . .
C18 C19 C14 121.14(16) . .
C18 C19 H19 119.4 . .
C14 C19 H19 119.4 . .
C21 C20 C25 118.58(14) . .
C21 C20 P1 119.49(11) . .
C25 C20 P1 121.92(12) . .
C20 C21 C22 120.83(15) . .
C20 C21 H21 119.6 . .
C22 C21 H21 119.6 . .
C23 C22 C21 120.04(16) . .
C23 C22 H22 120.0 . .
C21 C22 H22 120.0 . .
C22 C23 C24 119.69(15) . .
C22 C23 H23 120.2 . .
C24 C23 H23 120.2 . .
C25 C24 C23 120.25(16) . .
C25 C24 H24 119.9 . .
C23 C24 H24 119.9 . .
C24 C25 C20 120.60(16) . .
C24 C25 H25 119.7 . .
C20 C25 H25 119.7 . .

loop_
_geom_bond_atom_site_label_1
_geom_bond_atom_site_label_2
_geom_bond_distance
_geom_bond_site_symmetry_2
Ru1 C1 2.1066(14) .
Ru1 C1 2.1066(14) 3_666
Ru1 P1 2.2836(4) 3_666
Ru1 P1 2.2836(4) .
Ru1 H1 1.604(5) .
P1 C8 1.8495(15) .
P1 C14 1.8511(15) .
P1 C20 1.8560(15) .
N1 C1 1.3768(18) .
N1 C2 1.389(2) .
N1 C5 1.454(2) .
N2 C1 1.3783(19) .
N2 C3 1.394(2) .
N2 C4 1.454(2) .
C2 C3 1.339(2) .
C2 C6 1.492(2) .
C3 C7 1.491(2) .
C4 H4A 0.9800 .
C4 H4B 0.9800 .
C4 H4C 0.9800 .
C5 H5A 0.9800 .
C5 H5B 0.9800 .
C5 H5C 0.9800 .
C6 H6A 0.9800 .
C6 H6B 0.9800 .
C6 H6C 0.9800 .
C7 H7A 0.9800 .
C7 H7B 0.9800 .
C7 H7C 0.9800 .
C8 C9 1.384(2) .
C8 C13 1.389(2) .
C9 C10 1.392(2) .
C9 H9 0.9500 .
C10 C11 1.365(3) .
C10 H10 0.9500 .
C11 C12 1.372(4) .
C11 H11 0.9500 .
C12 C13 1.398(3) .
C12 H12 0.9500 .
C13 H13 0.9500 .
C14 C19 1.395(2) .
C14 C15 1.399(2) .
C15 C16 1.389(2) .
C15 H15 0.9500 .
C16 C17 1.389(3) .
C16 H16 0.9500 .
C17 C18 1.377(3) .
C17 H17 0.9500 .
C18 C19 1.393(2) .
C18 H18 0.9500 .
C19 H19 0.9500 .
C20 C21 1.389(2) .
C20 C25 1.398(2) .
C21 C22 1.396(2) .
C21 H21 0.9500 .
C22 C23 1.383(2) .
C22 H22 0.9500 .
C23 C24 1.389(3) .
C23 H23 0.9500 .
C24 C25 1.389(2) .
C24 H24 0.9500 .
C25 H25 0.9500 .

loop_
_geom_torsion_atom_site_label_1
_geom_torsion_atom_site_label_2
_geom_torsion_atom_site_label_3
_geom_torsion_atom_site_label_4
_geom_torsion
_geom_torsion_site_symmetry_1
C1 Ru1 P1 C8 151.25(7) .
C1 Ru1 P1 C8 -28.75(7) 3_666
P1 Ru1 P1 C8 -147(14) 3_666
C1 Ru1 P1 C14 31.14(7) .
C1 Ru1 P1 C14 -148.86(7) 3_666
P1 Ru1 P1 C14 93(14) 3_666
C1 Ru1 P1 C20 -90.37(7) .
C1 Ru1 P1 C20 89.63(7) 3_666
P1 Ru1 P1 C20 -29(14) 3_666
C2 N1 C1 N2 -0.72(17) .
C5 N1 C1 N2 -173.68(15) .
C2 N1 C1 Ru1 179.59(12) .
C5 N1 C1 Ru1 6.6(2) .
C3 N2 C1 N1 0.41(18) .
C4 N2 C1 N1 171.85(15) .
C3 N2 C1 Ru1 -179.91(12) .
C4 N2 C1 Ru1 -8.5(2) .
C1 Ru1 C1 N1 64(2) 3_666
P1 Ru1 C1 N1 -92.32(13) 3_666
P1 Ru1 C1 N1 87.68(13) .
C1 Ru1 C1 N2 -115(2) 3_666
P1 Ru1 C1 N2 88.07(13) 3_666
P1 Ru1 C1 N2 -91.93(13) .
C1 N1 C2 C3 0.8(2) .
C5 N1 C2 C3 174.13(16) .
C1 N1 C2 C6 -175.90(17) .
C5 N1 C2 C6 -2.6(3) .
N1 C2 C3 N2 -0.5(2) .
C6 C2 C3 N2 175.83(19) .
N1 C2 C3 C7 -179.5(2) .
C6 C2 C3 C7 -3.2(4) .
C1 N2 C3 C2 0.0(2) .
C4 N2 C3 C2 -171.92(16) .
C1 N2 C3 C7 179.16(19) .
C4 N2 C3 C7 7.2(3) .
C14 P1 C8 C9 -159.23(13) .
C20 P1 C8 C9 -56.22(14) .
Ru1 P1 C8 C9 74.90(14) .
C14 P1 C8 C13 25.96(17) .
C20 P1 C8 C13 128.97(16) .
Ru1 P1 C8 C13 -99.91(16) .
C13 C8 C9 C10 3.1(3) .
P1 C8 C9 C10 -172.03(15) .
C8 C9 C10 C11 -1.0(3) .
C9 C10 C11 C12 -1.8(3) .
C10 C11 C12 C13 2.4(4) .
C9 C8 C13 C12 -2.5(3) .
P1 C8 C13 C12 172.31(16) .
C11 C12 C13 C8 -0.3(3) .
C8 P1 C14 C19 121.41(14) .
C20 P1 C14 C19 20.41(15) .
Ru1 P1 C14 C19 -112.24(13) .
C8 P1 C14 C15 -66.27(15) .
C20 P1 C14 C15 -167.26(13) .
Ru1 P1 C14 C15 60.09(14) .
C19 C14 C15 C16 -2.2(3) .
P1 C14 C15 C16 -174.85(15) .
C14 C15 C16 C17 2.3(3) .
C15 C16 C17 C18 -0.6(3) .
C16 C17 C18 C19 -1.2(3) .
C17 C18 C19 C14 1.4(3) .
C15 C14 C19 C18 0.3(2) .
P1 C14 C19 C18 172.83(14) .
C8 P1 C20 C21 131.84(13) .
C14 P1 C20 C21 -122.55(12) .
Ru1 P1 C20 C21 5.32(14) .
C8 P1 C20 C25 -47.36(14) .
C14 P1 C20 C25 58.25(14) .
Ru1 P1 C20 C25 -173.88(10) .
C25 C20 C21 C22 -0.8(2) .
P1 C20 C21 C22 179.93(12) .
C20 C21 C22 C23 -0.1(2) .
C21 C22 C23 C24 0.8(3) .
C22 C23 C24 C25 -0.4(3) .
C23 C24 C25 C20 -0.6(2) .
C21 C20 C25 C24 1.2(2) .
P1 C20 C25 C24 -179.58(12) .
